data_7039865
loop_
_publ_author_name
'Massin, Julien'
'Lyu, Siliu'
'Pavone, Michele'
'Mu\~noz-Garc\'ia, Ana B'
'Kauffmann, Brice'
'Toupance, Thierry'
'Chavarot-Kerlidou, Murielle'
'Artero, Vincent'
'Olivier, C\'eline'

_publ_section_title
;
 Design and synthesis of novel organometallic dyes for NiO sensitization
 and photo-electrochemical applications.
;
_journal_issue 31
_journal_name_full 'Dalton transactions (Cambridge, England : 2003)'
_journal_page_first 12539
_journal_page_last 12547
_journal_paper_doi 10.1039/c6dt02177h
_journal_volume 45
_journal_year 2016
_chemical_formula_sum 'C78.6 H70.6 F6 O2 P5 Ru S Si'
_chemical_formula_weight 1477.22
_space_group_crystal_system monoclinic
_space_group_IT_number 14
_space_group_name_Hall '-P 2ybc'
_space_group_name_H-M_alt 'P 1 21/c 1'
_symmetry_space_group_name_Hall '-P 2ybc'
_symmetry_space_group_name_H-M 'P 1 21/c 1'
_atom_sites_solution_hydrogens mixed
_audit_creation_method SHELXL-2014/7
_audit_update_record
;
2016-03-08 deposited with the CCDC.
2016-07-08 downloaded from the CCDC.
;
_cell_angle_alpha 90
_cell_angle_beta 92.228(7)
_cell_angle_gamma 90
_cell_formula_units_Z 4
_cell_length_a 15.5292(3)
_cell_length_b 18.0323(5)
_cell_length_c 27.1454(19)
_cell_measurement_reflns_used 2725
_cell_measurement_temperature 123(2)
_cell_measurement_theta_max 71.8
_cell_measurement_theta_min 6.6
_cell_volume 7595.7(6)
_computing_structure_refinement 'SHELXL-2014/7 (Sheldrick, 2014)'
_diffrn_ambient_temperature 123(2)
_diffrn_detector 'SPIDER Image Plate'
_diffrn_detector_area_resol_mean 10.0000
_diffrn_measured_fraction_theta_full 0.980
_diffrn_measured_fraction_theta_max 0.911
_diffrn_measurement_device_type 'AFC11 goniometer'
_diffrn_measurement_method 'profile data from \w-scans'
_diffrn_radiation_type CuK\a
_diffrn_radiation_wavelength 1.54178
_diffrn_reflns_av_R_equivalents 0.0397
_diffrn_reflns_av_unetI/netI 0.0472
_diffrn_reflns_Laue_measured_fraction_full 0.980
_diffrn_reflns_Laue_measured_fraction_max 0.911
_diffrn_reflns_limit_h_max 15
_diffrn_reflns_limit_h_min -18
_diffrn_reflns_limit_k_max 20
_diffrn_reflns_limit_k_min -18
_diffrn_reflns_limit_l_max 30
_diffrn_reflns_limit_l_min -31
_diffrn_reflns_number 38290
_diffrn_reflns_point_group_measured_fraction_full 0.980
_diffrn_reflns_point_group_measured_fraction_max 0.911
_diffrn_reflns_theta_full 67.7
_diffrn_reflns_theta_max 63.674
_diffrn_reflns_theta_min 6.528
_diffrn_source 'Rigaku MM007 rotating anode'
_exptl_absorpt_coefficient_mu 3.499
_exptl_absorpt_correction_T_max 1.000
_exptl_absorpt_correction_T_min 0.435
_exptl_absorpt_correction_type multi-scan
_exptl_crystal_colour 'dark green'
_exptl_crystal_density_diffrn 1.292
_exptl_crystal_description needle
_exptl_crystal_F_000 3045
_exptl_crystal_recrystallization_method 'Re-crystallisation from solvent'
_exptl_crystal_size_max 0.100
_exptl_crystal_size_mid 0.010
_exptl_crystal_size_min 0.010
_refine_diff_density_max 0.899
_refine_diff_density_min -1.009
_refine_diff_density_rms 0.109
_refine_ls_extinction_coef 0.00020(5)
_refine_ls_extinction_expression Fc^*^=kFc[1+0.001xFc^2^\l^3^/sin(2\q)]^-1/4^
_refine_ls_extinction_method 'SHELXL-2014/7 (Sheldrick 2014'
_refine_ls_goodness_of_fit_ref 1.127
_refine_ls_hydrogen_treatment constr
_refine_ls_matrix_type full
_refine_ls_number_parameters 795
_refine_ls_number_reflns 11384
_refine_ls_number_restraints 136
_refine_ls_restrained_S_all 1.132
_refine_ls_R_factor_all 0.0801
_refine_ls_R_factor_gt 0.0658
_refine_ls_shift/su_max 0.001
_refine_ls_shift/su_mean 0.000
_refine_ls_structure_factor_coef Fsqd
_refine_ls_weighting_details 'w=1/[\s^2^(Fo^2^)+(0.0949P)^2^+23.2426P] where P=(Fo^2^+2Fc^2^)/3'
_refine_ls_weighting_scheme calc
_refine_ls_wR_factor_gt 0.1734
_refine_ls_wR_factor_ref 0.2024
_reflns_Friedel_coverage 0.000
_reflns_number_gt 9556
_reflns_number_total 11384
_reflns_threshold_expression 'I > 2\s(I)'
_cod_data_source_file c6dt02177h2.cif
_cod_data_source_block disorder
_cod_depositor_comments
;
The following automatic conversions were performed:

'_exptl_absorpt_correction_type' value 'Multi-scan' changed to
'multi-scan' according to
/usr/data/users/saulius/crontab/automatic-downloads/rss-feeds/RSC/lib/dictionaries/cif_core.dic
dictionary named 'cif_core.dic' version 2.4.2 from 2011-04-26.

Automatic conversion script
Id: cif_fix_values 4268 2015-11-12 08:31:59Z antanas 

 Adding full bibliography for 7039865.cif.
;
_cod_original_formula_sum 'C78.60 H70.60 F6 O2 P5 Ru S Si'
_cod_database_code 7039865
_shelx_shelxl_version_number 2014/7
_shelx_space_group_comment
;
The symmetry employed for this shelxl refinement is uniquely defined
by the following loop, which should always be used as a source of
symmetry information in preference to the above space-group names.
They are only intended as comments.
;
_shelx_estimated_absorpt_t_min 0.721
_shelx_estimated_absorpt_t_max 0.844
_solvent_exptl_crystal_recrystallization_method 'Pentane, DCM'

loop_
_space_group_symop_operation_xyz
'x, y, z'
'-x, y+1/2, -z+1/2'
'-x, -y, -z'
'x, -y-1/2, z-1/2'

loop_
_atom_site_label
_atom_site_type_symbol
_atom_site_fract_x
_atom_site_fract_y
_atom_site_fract_z
_atom_site_U_iso_or_equiv
_atom_site_adp_type
_atom_site_occupancy
_atom_site_site_symmetry_order
_atom_site_calc_flag
_atom_site_refinement_flags_posn
_atom_site_refinement_flags_adp
_atom_site_refinement_flags_occupancy
_atom_site_disorder_assembly
_atom_site_disorder_group
Ru01 Ru 0.26017(2) 0.32250(2) 0.76713(2) 0.03231(17) Uani 1 1 d . . . . .
P2 P 0.34977(8) 0.27090(8) 0.70491(5) 0.0295(3) Uani 1 1 d . . . . .
F2F F 0.3222(6) 0.8007(7) 0.8036(4) 0.239(7) Uani 1 1 d . . . . .
P3 P 0.39406(8) 0.37609(8) 0.79619(5) 0.0336(3) Uani 1 1 d . . . . .
P4 P 0.12517(9) 0.27672(9) 0.73387(6) 0.0432(4) Uani 1 1 d . . . . .
P5 P 0.16975(10) 0.37207(10) 0.82955(6) 0.0490(4) Uani 1 1 d . . . . .
S06 S 0.16948(12) 0.53414(9) 0.61379(6) 0.0532(4) Uani 1 1 d . U . . .
P7 P 0.25030(14) 0.82545(12) 0.76756(11) 0.0799(8) Uani 1 1 d . . . . .
Si08 Si 0.13530(18) 0.90615(13) 0.54694(10) 0.0818(7) Uani 1 1 d D U . . .
C00B C 0.2281(3) 0.4729(3) 0.7011(2) 0.0355(13) Uani 1 1 d . . . . .
C0D C 0.2399(3) 0.4179(4) 0.7251(2) 0.0396(14) Uani 1 1 d . . . . .
C0E C 0.4617(3) 0.2875(3) 0.72706(19) 0.0286(11) Uani 1 1 d . U . . .
H0EA H 0.4777 0.2532 0.7543 0.034 Uiso 1 1 calc R U . . .
H0EB H 0.5018 0.2798 0.7001 0.034 Uiso 1 1 calc R U . . .
C0H C 0.2792(3) 0.2348(3) 0.8070(2) 0.0375(13) Uani 1 1 d . . . . .
C00I C 0.2117(3) 0.5394(3) 0.6732(2) 0.0402(13) Uani 1 1 d . U . . .
C00J C 0.4660(3) 0.3672(3) 0.74484(19) 0.0336(12) Uani 1 1 d . U . . .
H00A H 0.4476 0.4013 0.7178 0.040 Uiso 1 1 calc R U . . .
H00B H 0.5257 0.3800 0.7558 0.040 Uiso 1 1 calc R U . . .
C00N C 0.3021(4) 0.1143(3) 0.8601(2) 0.0424(14) Uani 1 1 d . . . . .
C00Q C 0.2226(4) 0.6120(4) 0.6870(3) 0.0501(15) Uani 1 1 d . U . . .
H00Q H 0.2460 0.6264 0.7185 0.060 Uiso 1 1 calc R U . . .
F0T F 0.3105(3) 0.8854(3) 0.7494(3) 0.125(2) Uani 1 1 d . . . . .
C00V C 0.2909(3) 0.1777(3) 0.8332(2) 0.0360(13) Uani 1 1 d . . . . .
C01G C 0.1958(4) 0.6635(4) 0.6502(3) 0.0529(16) Uani 1 1 d . U . . .
H01G H 0.1989 0.7158 0.6540 0.063 Uiso 1 1 calc R U . . .
C01N C 0.0431(4) 0.3296(4) 0.7646(3) 0.062(2) Uani 1 1 d . . . . .
H01A H 0.0422 0.3814 0.7525 0.074 Uiso 1 1 calc R U . . .
H01B H -0.0144 0.3074 0.7577 0.074 Uiso 1 1 calc R U . . .
C01P C 0.1648(5) 0.6282(3) 0.6084(3) 0.0581(18) Uani 1 1 d . U . . .
C01Q C 0.0652(4) 0.3277(5) 0.8196(3) 0.069(2) Uani 1 1 d . . . . .
H01C H 0.0676 0.2758 0.8315 0.083 Uiso 1 1 calc R U . . .
H01D H 0.0208 0.3546 0.8378 0.083 Uiso 1 1 calc R U . . .
F20 F 0.2100(5) 0.8780(5) 0.8043(3) 0.158(3) Uani 1 1 d . . . . .
F2E F 0.1781(4) 0.8499(8) 0.7320(4) 0.240(6) Uani 1 1 d . . . . .
F2M F 0.2977(5) 0.7719(6) 0.7320(5) 0.230(6) Uani 1 1 d . . . . .
F2S F 0.1919(6) 0.7646(5) 0.7837(8) 0.363(11) Uani 1 1 d . . . . .
C1G_1 C 0.3857(2) 0.0748(2) 0.85982(15) 0.0449(15) Uani 1 1 d G . . . .
C2G_1 C 0.3888(3) -0.0022(2) 0.86277(15) 0.0546(18) Uani 1 1 d G . . . .
H2G_1 H 0.3370 -0.0298 0.8648 0.066 Uiso 1 1 calc R U . . .
C3G_1 C 0.4676(4) -0.03864(19) 0.86274(17) 0.076(3) Uani 1 1 d G . . . .
H3G_1 H 0.4697 -0.0912 0.8648 0.091 Uiso 1 1 calc R U . . .
C4G_1 C 0.5434(3) 0.0018(3) 0.85974(18) 0.083(3) Uani 1 1 d G . . . .
H4G_1 H 0.5973 -0.0231 0.8597 0.099 Uiso 1 1 calc R U . . .
C5G_1 C 0.5404(2) 0.0787(3) 0.85679(18) 0.069(2) Uani 1 1 d G . . . .
H5G_1 H 0.5922 0.1064 0.8547 0.083 Uiso 1 1 calc R U . . .
C6G_1 C 0.4616(3) 0.11519(19) 0.85682(16) 0.0557(18) Uani 1 1 d G . . . .
H6G_1 H 0.4595 0.1678 0.8548 0.067 Uiso 1 1 calc R U . . .
C1G_2 C 0.2317(2) 0.0849(3) 0.88959(13) 0.0465(15) Uani 1 1 d G . . . .
C2G_2 C 0.2493(3) 0.0464(2) 0.93319(14) 0.0550(18) Uani 1 1 d G . . . .
H2G_2 H 0.3072 0.0357 0.9433 0.066 Uiso 1 1 calc R U . . .
C3G_2 C 0.1821(4) 0.0236(2) 0.96200(12) 0.072(2) Uani 1 1 d G . . . .
H3G_2 H 0.1941 -0.0027 0.9918 0.087 Uiso 1 1 calc R U . . .
C4G_2 C 0.0974(3) 0.0393(3) 0.94721(16) 0.083(3) Uani 1 1 d G . . . .
H4G_2 H 0.0515 0.0237 0.9669 0.099 Uiso 1 1 calc R U . . .
C5G_2 C 0.0798(2) 0.0778(3) 0.90361(18) 0.073(2) Uani 1 1 d G . . . .
H5G_2 H 0.0219 0.0886 0.8935 0.087 Uiso 1 1 calc R U . . .
C6G_2 C 0.1470(3) 0.1006(3) 0.87480(14) 0.063(2) Uani 1 1 d G . . . .
H6G_2 H 0.1350 0.1270 0.8450 0.075 Uiso 1 1 calc R U . . .
C1G_3 C 0.1954(3) 0.3522(3) 0.89438(13) 0.0558(18) Uani 1 1 d G . . . .
C2G_3 C 0.1842(3) 0.2809(2) 0.91258(17) 0.062(2) Uani 1 1 d G . . . .
H2G_3 H 0.1591 0.2435 0.8920 0.075 Uiso 1 1 calc R U . . .
C3G_3 C 0.2098(4) 0.2643(3) 0.96096(18) 0.086(3) Uani 1 1 d G . . . .
H3G_3 H 0.2022 0.2156 0.9734 0.103 Uiso 1 1 calc R U . . .
C4G_3 C 0.2466(4) 0.3190(4) 0.99113(13) 0.095(4) Uani 1 1 d G . . . .
H4G_3 H 0.2641 0.3076 1.0242 0.115 Uiso 1 1 calc R U . . .
C5G_3 C 0.2578(4) 0.3902(3) 0.97293(18) 0.091(3) Uani 1 1 d G . . . .
H5G_3 H 0.2829 0.4276 0.9936 0.109 Uiso 1 1 calc R U . . .
C6G_3 C 0.2321(3) 0.4068(2) 0.92455(19) 0.072(2) Uani 1 1 d G . . . .
H6G_3 H 0.2397 0.4555 0.9121 0.087 Uiso 1 1 calc R U . . .
C1G_4 C 0.1397(3) 0.4719(2) 0.8332(2) 0.071(2) Uani 1 1 d G . . . .
C2G_4 C 0.0652(4) 0.4913(3) 0.8569(3) 0.140(6) Uani 1 1 d G . . . .
H2G_4 H 0.0279 0.4538 0.8683 0.169 Uiso 1 1 calc R U . . .
C3G_4 C 0.0453(4) 0.5656(3) 0.8639(3) 0.175(8) Uani 1 1 d G . . . .
H3G_4 H -0.0056 0.5789 0.8801 0.211 Uiso 1 1 calc R U . . .
C4G_4 C 0.1000(4) 0.6205(2) 0.8473(3) 0.115(5) Uani 1 1 d G . . . .
H4G_4 H 0.0864 0.6713 0.8521 0.138 Uiso 1 1 calc R U . . .
C5G_4 C 0.1745(3) 0.6011(2) 0.8236(2) 0.068(2) Uani 1 1 d G . . . .
H5G_4 H 0.2118 0.6386 0.8123 0.082 Uiso 1 1 calc R U . . .
C6G_4 C 0.1943(3) 0.5267(3) 0.81661(18) 0.0582(19) Uani 1 1 d G . . . .
H6G_4 H 0.2453 0.5134 0.8004 0.070 Uiso 1 1 calc R U . . .
C1G_5 C 0.4554(2) 0.3300(2) 0.84708(11) 0.0378(13) Uani 1 1 d G . . . .
C2G_5 C 0.5440(2) 0.3202(3) 0.84520(13) 0.0548(18) Uani 1 1 d G . . . .
H2G_5 H 0.5732 0.3343 0.8166 0.066 Uiso 1 1 calc R U . . .
C3G_5 C 0.58995(19) 0.2897(3) 0.88524(16) 0.067(2) Uani 1 1 d G . . . .
H3G_5 H 0.6505 0.2830 0.8840 0.081 Uiso 1 1 calc R U . . .
C4G_5 C 0.5473(3) 0.2690(3) 0.92716(13) 0.067(2) Uani 1 1 d G . . . .
H4G_5 H 0.5786 0.2481 0.9545 0.080 Uiso 1 1 calc R U . . .
C5G_5 C 0.4587(3) 0.2788(3) 0.92904(11) 0.0548(17) Uani 1 1 d G . . . .
H5G_5 H 0.4295 0.2646 0.9577 0.066 Uiso 1 1 calc R U . . .
C6G_5 C 0.41276(18) 0.3093(2) 0.88900(13) 0.0406(14) Uani 1 1 d G . . . .
H6G_5 H 0.3522 0.3160 0.8903 0.049 Uiso 1 1 calc R U . . .
C1G_6 C 0.4033(3) 0.47602(15) 0.81195(14) 0.0385(13) Uani 1 1 d G . . . .
C2G_6 C 0.4077(3) 0.4988(2) 0.86090(12) 0.0612(19) Uani 1 1 d G . . . .
H2G_6 H 0.4101 0.4630 0.8866 0.073 Uiso 1 1 calc R U . . .
C3G_6 C 0.4087(3) 0.5740(2) 0.87225(12) 0.069(2) Uani 1 1 d G . . . .
H3G_6 H 0.4118 0.5896 0.9057 0.082 Uiso 1 1 calc R U . . .
C4G_6 C 0.4052(3) 0.62636(16) 0.83465(16) 0.0573(18) Uani 1 1 d G . . . .
H4G_6 H 0.4059 0.6777 0.8424 0.069 Uiso 1 1 calc R U . . .
C5G_6 C 0.4008(3) 0.60356(18) 0.78570(14) 0.0475(15) Uani 1 1 d G . . . .
H5G_6 H 0.3984 0.6394 0.7600 0.057 Uiso 1 1 calc R U . . .
C6G_6 C 0.3998(2) 0.5284(2) 0.77435(11) 0.0417(14) Uani 1 1 d G . . . .
H6G_6 H 0.3967 0.5128 0.7409 0.050 Uiso 1 1 calc R U . . .
C1G_7 C 0.3508(2) 0.17049(15) 0.69272(13) 0.0325(12) Uani 1 1 d G . . . .
C2G_7 C 0.3828(2) 0.12231(19) 0.72899(10) 0.0343(13) Uani 1 1 d G . . . .
H2G_7 H 0.4063 0.1414 0.7592 0.041 Uiso 1 1 calc R U . . .
C3G_7 C 0.3802(3) 0.04618(17) 0.72104(13) 0.0473(15) Uani 1 1 d G . . . .
H3G_7 H 0.4020 0.0133 0.7458 0.057 Uiso 1 1 calc R U . . .
C4G_7 C 0.3457(3) 0.01823(15) 0.67681(16) 0.066(2) Uani 1 1 d G . . . .
H4G_7 H 0.3439 -0.0338 0.6714 0.079 Uiso 1 1 calc R U . . .
C5G_7 C 0.3138(3) 0.0664(2) 0.64054(13) 0.067(2) Uani 1 1 d G . . . .
H5G_7 H 0.2902 0.0473 0.6103 0.080 Uiso 1 1 calc R U . . .
C6G_7 C 0.3164(3) 0.1425(2) 0.64849(12) 0.0483(16) Uani 1 1 d G . . . .
H6G_7 H 0.2945 0.1755 0.6237 0.058 Uiso 1 1 calc R U . . .
C1G_8 C 0.3511(2) 0.3054(2) 0.64066(9) 0.0322(12) Uani 1 1 d G . . . .
C2G_8 C 0.42024(19) 0.2859(2) 0.61233(12) 0.0386(13) Uani 1 1 d G . . . .
H2G_8 H 0.4667 0.2579 0.6266 0.046 Uiso 1 1 calc R U . . .
C3G_8 C 0.4214(2) 0.3072(2) 0.56316(11) 0.0456(15) Uani 1 1 d G . . . .
H3G_8 H 0.4686 0.2939 0.5438 0.055 Uiso 1 1 calc R U . . .
C4G_8 C 0.3534(2) 0.3481(2) 0.54232(9) 0.0488(16) Uani 1 1 d G . . . .
H4G_8 H 0.3542 0.3627 0.5087 0.059 Uiso 1 1 calc R U . . .
C5G_8 C 0.2842(2) 0.3676(2) 0.57065(12) 0.0461(15) Uani 1 1 d G . . . .
H5G_8 H 0.2378 0.3955 0.5564 0.055 Uiso 1 1 calc R U . . .
C6G_8 C 0.28310(19) 0.3462(2) 0.61982(11) 0.0369(13) Uani 1 1 d G . . . .
H6G_8 H 0.2358 0.3596 0.6392 0.044 Uiso 1 1 calc R U . . .
C1G_9 C 0.0945(3) 0.2883(2) 0.66889(13) 0.0463(16) Uani 1 1 d G . . . .
C2G_9 C 0.1046(3) 0.2302(2) 0.63602(17) 0.060(2) Uani 1 1 d G . . . .
H2G_9 H 0.1257 0.1836 0.6476 0.072 Uiso 1 1 calc R U . . .
C3G_9 C 0.0841(3) 0.2402(3) 0.58616(16) 0.086(3) Uani 1 1 d G . . . .
H3G_9 H 0.0911 0.2004 0.5637 0.103 Uiso 1 1 calc R U . . .
C4G_9 C 0.0534(4) 0.3083(4) 0.56918(14) 0.106(4) Uani 1 1 d G . . . .
H4G_9 H 0.0393 0.3151 0.5351 0.127 Uiso 1 1 calc R U . . .
C5G_9 C 0.0432(3) 0.3664(3) 0.6020(2) 0.096(4) Uani 1 1 d G . . . .
H5G_9 H 0.0222 0.4130 0.5904 0.115 Uiso 1 1 calc R U . . .
C6G_9 C 0.0637(3) 0.3565(2) 0.65191(18) 0.063(2) Uani 1 1 d G . . . .
H6G_9 H 0.0568 0.3962 0.6744 0.075 Uiso 1 1 calc R U . . .
C1G_10 C 0.0973(2) 0.17947(17) 0.74632(18) 0.0480(17) Uani 1 1 d G . . . .
C2G_10 C 0.16068(18) 0.1258(2) 0.74178(17) 0.0463(16) Uani 1 1 d G . . . .
H2G_10 H 0.2167 0.1397 0.7324 0.056 Uiso 1 1 calc R U . . .
C3G_10 C 0.1421(2) 0.05177(19) 0.75097(19) 0.061(2) Uani 1 1 d G . . . .
H3G_10 H 0.1854 0.0151 0.7479 0.073 Uiso 1 1 calc R U . . .
C4G_10 C 0.0601(3) 0.03145(19) 0.7647(2) 0.080(3) Uani 1 1 d G . . . .
H4G_10 H 0.0474 -0.0191 0.7710 0.096 Uiso 1 1 calc R U . . .
C5G_10 C -0.0033(2) 0.0851(3) 0.7692(2) 0.099(4) Uani 1 1 d G . . . .
H5G_10 H -0.0594 0.0713 0.7786 0.119 Uiso 1 1 calc R U . . .
C6G_10 C 0.0152(2) 0.1592(2) 0.7601(2) 0.078(3) Uani 1 1 d G . . . .
H6G_10 H -0.0281 0.1958 0.7632 0.094 Uiso 1 1 calc R U . . .
C1X C 0.1114(18) 0.6618(13) 0.5623(9) 0.067(6) Uani 0.4 1 d D U P A 1
O1B O 0.1270(16) 0.6226(13) 0.5236(7) 0.089(8) Uani 0.4 1 d D U P A 1
C1B C 0.151(2) 0.7703(12) 0.5063(7) 0.119(8) Uani 0.4 1 d D U P A 1
H1A H 0.0905 0.7714 0.4967 0.142 Uiso 0.4 1 d R U P A 1
H1B H 0.1809 0.7430 0.4813 0.142 Uiso 0.4 1 d R U P A 1
O2B O 0.1628(12) 0.7303(8) 0.5528(5) 0.086(5) Uani 0.4 1 d D . P A 1
C2B C 0.1933(16) 0.8503(11) 0.5055(7) 0.113(6) Uani 0.4 1 d D U P A 1
H2A H 0.1884 0.8715 0.4726 0.135 Uiso 0.4 1 d R U P A 1
H2B H 0.2539 0.8495 0.5155 0.135 Uiso 0.4 1 d R U P A 1
C3B C 0.2352(18) 0.8691(16) 0.5751(8) 0.115(7) Uani 0.4 1 d D U P A 1
H3A H 0.2329 0.8148 0.5751 0.172 Uiso 0.4 1 calc R U P A 1
H3B H 0.2421 0.8870 0.6091 0.172 Uiso 0.4 1 calc R U P A 1
H3C H 0.2842 0.8857 0.5563 0.172 Uiso 0.4 1 calc R U P A 1
C02O C 0.1327(15) 0.6583(8) 0.5637(8) 0.109(10) Uani 0.6 1 d D U P A 2
O1A O 0.0831(8) 0.6251(8) 0.5316(4) 0.063(3) Uani 0.6 1 d D U P A 2
C1A C 0.0495(7) 0.7697(5) 0.5315(3) 0.045(2) Uani 0.6 1 d D U P A 2
H1X H -0.0058 0.7448 0.5282 0.055 Uiso 0.6 1 d R U P A 2
H1Y H 0.0783 0.7647 0.5006 0.055 Uiso 0.6 1 d R U P A 2
O2A O 0.1013(5) 0.7351(3) 0.5716(2) 0.0402(16) Uani 0.6 1 d D . P A 2
C2A C 0.0355(7) 0.8518(4) 0.5433(3) 0.048(2) Uani 0.6 1 d D U P A 2
H2U H 0.0070 0.8560 0.5743 0.057 Uiso 0.6 1 d R U P A 2
H2V H -0.0027 0.8729 0.5178 0.057 Uiso 0.6 1 d R U P A 2
C3A C 0.1107(5) 1.0040(4) 0.5434(4) 0.090(3) Uani 1 1 d . U . B 2
H3X H 0.0985 1.0179 0.5089 0.135 Uiso 0.6 1 calc R U P B 2
H3Y H 0.1600 1.0326 0.5566 0.135 Uiso 0.6 1 calc R U P B 2
H3Z H 0.0601 1.0145 0.5627 0.135 Uiso 0.6 1 calc R U P B 2
C4A C 0.1694(9) 0.8953(7) 0.6163(5) 0.070(3) Uani 0.6 1 d . U P A 2
H4A H 0.1734 0.8425 0.6246 0.106 Uiso 0.6 1 calc R U P A 2
H4B H 0.1263 0.9189 0.6366 0.106 Uiso 0.6 1 calc R U P A 2
H4C H 0.2255 0.9189 0.6227 0.106 Uiso 0.6 1 calc R U P A 2
C5A C 0.1795(18) 0.9023(12) 0.4758(8) 0.152(7) Uani 0.6 1 d . U P A 2
H5A H 0.1634 0.8547 0.4606 0.228 Uiso 0.6 1 calc R U P A 2
H5B H 0.2423 0.9074 0.4769 0.228 Uiso 0.6 1 calc R U P A 2
H5C H 0.1535 0.9428 0.4563 0.228 Uiso 0.6 1 calc R U P A 2

loop_
_atom_site_aniso_label
_atom_site_aniso_U_11
_atom_site_aniso_U_22
_atom_site_aniso_U_33
_atom_site_aniso_U_23
_atom_site_aniso_U_13
_atom_site_aniso_U_12
Ru01 0.0228(2) 0.0297(3) 0.0448(3) 0.01268(18) 0.00781(17) 0.00640(16)
P2 0.0218(6) 0.0280(9) 0.0387(7) 0.0059(6) 0.0024(5) -0.0003(5)
F2F 0.158(7) 0.334(13) 0.233(10) 0.188(10) 0.108(7) 0.166(8)
P3 0.0299(7) 0.0337(9) 0.0373(7) 0.0031(6) 0.0039(5) 0.0044(6)
P4 0.0222(7) 0.0424(10) 0.0652(10) 0.0244(8) 0.0032(6) 0.0038(6)
P5 0.0398(8) 0.0469(11) 0.0620(10) 0.0203(8) 0.0230(7) 0.0198(7)
S06 0.0801(12) 0.0290(10) 0.0506(9) 0.0093(7) 0.0041(8) 0.0102(8)
P7 0.0583(12) 0.0396(13) 0.145(2) 0.0220(12) 0.0374(14) -0.0001(9)
Si08 0.1046(18) 0.0435(14) 0.0967(16) 0.0089(12) -0.0020(13) 0.0292(12)
C00B 0.028(3) 0.022(3) 0.056(3) 0.013(3) 0.002(2) 0.002(2)
C0D 0.026(3) 0.045(4) 0.048(3) 0.009(3) 0.004(2) 0.003(2)
C0E 0.024(2) 0.023(3) 0.039(3) 0.001(2) 0.005(2) -0.002(2)
C0H 0.022(3) 0.043(4) 0.048(3) 0.007(3) 0.008(2) 0.005(2)
C00I 0.033(3) 0.032(3) 0.055(3) 0.010(2) 0.007(2) -0.002(2)
C00J 0.028(3) 0.034(3) 0.039(3) 0.002(2) 0.003(2) -0.003(2)
C00N 0.052(4) 0.039(4) 0.036(3) 0.007(3) -0.001(2) -0.001(3)
C00Q 0.046(3) 0.037(3) 0.066(4) 0.010(3) -0.005(3) -0.008(3)
F0T 0.068(3) 0.094(4) 0.216(7) 0.058(4) 0.031(4) -0.006(3)
C00V 0.029(3) 0.029(4) 0.050(3) 0.010(3) 0.003(2) 0.009(2)
C01G 0.065(4) 0.021(3) 0.072(4) 0.014(3) -0.009(3) 0.001(3)
C01N 0.023(3) 0.064(5) 0.099(6) 0.021(4) 0.017(3) 0.015(3)
C01P 0.091(5) 0.016(3) 0.067(3) 0.012(3) -0.014(3) 0.003(3)
C01Q 0.033(4) 0.092(6) 0.083(5) 0.020(4) 0.027(3) 0.012(4)
F20 0.125(5) 0.179(7) 0.173(7) -0.005(6) 0.050(5) 0.078(5)
F2E 0.066(4) 0.441(18) 0.208(9) 0.001(10) -0.049(5) -0.022(7)
F2M 0.115(6) 0.206(10) 0.376(16) -0.146(10) 0.080(8) -0.049(6)
F2S 0.155(8) 0.106(6) 0.85(3) 0.169(12) 0.241(14) 0.006(6)
C1G_1 0.051(4) 0.047(5) 0.036(3) 0.002(3) -0.001(2) 0.017(3)
C2G_1 0.096(5) 0.021(4) 0.047(3) 0.006(3) -0.011(3) 0.025(3)
C3G_1 0.129(8) 0.046(5) 0.050(4) -0.003(3) -0.009(4) 0.047(5)
C4G_1 0.096(6) 0.090(7) 0.061(5) -0.020(4) -0.022(4) 0.056(6)
C5G_1 0.063(5) 0.065(6) 0.076(5) -0.021(4) -0.015(4) 0.035(4)
C6G_1 0.049(4) 0.064(5) 0.054(4) -0.007(3) -0.004(3) 0.022(3)
C1G_2 0.059(4) 0.039(4) 0.042(3) 0.011(3) 0.007(3) -0.003(3)
C2G_2 0.099(5) 0.023(4) 0.043(3) 0.006(3) 0.001(3) -0.002(3)
C3G_2 0.130(8) 0.048(5) 0.039(4) 0.005(3) 0.009(4) -0.033(5)
C4G_2 0.129(8) 0.069(6) 0.052(4) -0.002(4) 0.035(5) -0.051(6)
C5G_2 0.077(5) 0.066(6) 0.077(5) 0.015(4) 0.012(4) -0.028(4)
C6G_2 0.060(4) 0.070(5) 0.057(4) 0.021(4) 0.009(3) -0.017(4)
C1G_3 0.051(4) 0.060(5) 0.058(4) 0.001(4) 0.024(3) 0.025(3)
C2G_3 0.068(5) 0.057(5) 0.064(4) 0.023(4) 0.033(3) 0.031(4)
C3G_3 0.110(7) 0.084(7) 0.067(5) 0.035(5) 0.047(5) 0.057(6)
C4G_3 0.123(8) 0.117(9) 0.048(4) 0.004(5) 0.023(5) 0.074(7)
C5G_3 0.122(8) 0.086(7) 0.066(5) -0.009(5) 0.023(5) 0.056(6)
C6G_3 0.099(6) 0.045(5) 0.074(5) 0.004(4) 0.027(4) 0.036(4)
C1G_4 0.070(5) 0.064(5) 0.082(5) 0.035(4) 0.047(4) 0.049(4)
C2G_4 0.137(9) 0.074(7) 0.221(12) 0.084(7) 0.145(9) 0.079(6)
C3G_4 0.201(13) 0.074(8) 0.265(16) 0.085(9) 0.187(13) 0.093(8)
C4G_4 0.144(9) 0.076(7) 0.133(8) 0.059(6) 0.095(7) 0.079(6)
C5G_4 0.072(5) 0.053(5) 0.082(5) 0.007(4) 0.023(4) 0.031(4)
C6G_4 0.047(4) 0.063(5) 0.066(4) 0.006(4) 0.017(3) 0.026(3)
C1G_5 0.038(3) 0.034(4) 0.041(3) 0.001(2) 0.004(2) 0.007(2)
C2G_5 0.045(4) 0.070(5) 0.050(4) 0.008(3) 0.006(3) 0.015(3)
C3G_5 0.047(4) 0.090(6) 0.065(4) 0.016(4) -0.003(3) 0.018(4)
C4G_5 0.069(5) 0.075(6) 0.056(4) 0.015(4) -0.014(3) 0.024(4)
C5G_5 0.072(5) 0.052(5) 0.040(3) 0.006(3) 0.005(3) 0.014(3)
C6G_5 0.051(4) 0.030(4) 0.041(3) 0.002(2) 0.003(3) 0.013(3)
C1G_6 0.040(3) 0.019(3) 0.057(3) -0.004(3) 0.000(2) 0.004(2)
C2G_6 0.075(5) 0.060(5) 0.048(4) 0.001(3) -0.001(3) 0.014(4)
C3G_6 0.098(6) 0.039(5) 0.067(5) -0.022(4) -0.014(4) 0.002(4)
C4G_6 0.064(4) 0.021(4) 0.086(5) -0.005(3) -0.007(4) 0.014(3)
C5G_6 0.042(3) 0.023(4) 0.077(4) 0.000(3) -0.007(3) 0.007(3)
C6G_6 0.032(3) 0.032(4) 0.061(4) 0.000(3) -0.006(2) 0.008(2)
C1G_7 0.027(3) 0.025(3) 0.045(3) 0.010(2) 0.000(2) -0.002(2)
C2G_7 0.024(3) 0.030(4) 0.050(3) 0.005(2) 0.002(2) 0.000(2)
C3G_7 0.049(4) 0.027(4) 0.065(4) 0.013(3) 0.000(3) 0.008(3)
C4G_7 0.087(5) 0.024(4) 0.085(5) 0.001(3) -0.021(4) -0.009(3)
C5G_7 0.090(6) 0.040(5) 0.069(5) -0.002(4) -0.026(4) -0.019(4)
C6G_7 0.051(4) 0.042(4) 0.051(3) 0.008(3) -0.014(3) -0.013(3)
C1G_8 0.033(3) 0.018(3) 0.046(3) 0.001(2) 0.002(2) -0.008(2)
C2G_8 0.034(3) 0.037(4) 0.044(3) 0.007(3) -0.001(2) 0.000(2)
C3G_8 0.050(4) 0.046(4) 0.041(3) 0.002(3) 0.007(3) 0.000(3)
C4G_8 0.062(4) 0.045(4) 0.039(3) 0.004(3) 0.002(3) -0.004(3)
C5G_8 0.047(3) 0.048(4) 0.042(3) 0.012(3) -0.006(3) 0.001(3)
C6G_8 0.037(3) 0.027(3) 0.047(3) 0.007(2) 0.000(2) 0.000(2)
C1G_9 0.026(3) 0.044(4) 0.069(4) 0.026(3) -0.006(3) -0.009(3)
C2G_9 0.044(4) 0.059(5) 0.077(5) 0.029(4) -0.016(3) -0.019(3)
C3G_9 0.092(6) 0.090(7) 0.073(5) 0.024(5) -0.029(4) -0.056(5)
C4G_9 0.095(7) 0.122(9) 0.095(7) 0.068(7) -0.059(6) -0.064(6)
C5G_9 0.063(5) 0.098(8) 0.123(8) 0.066(7) -0.045(5) -0.028(5)
C6G_9 0.035(3) 0.056(5) 0.096(5) 0.046(4) -0.014(3) 0.000(3)
C1G_10 0.026(3) 0.041(4) 0.077(4) 0.034(3) -0.002(3) -0.002(2)
C2G_10 0.032(3) 0.032(4) 0.073(4) 0.019(3) -0.007(3) -0.010(3)
C3G_10 0.044(4) 0.050(5) 0.088(5) 0.031(4) -0.013(3) -0.013(3)
C4G_10 0.057(4) 0.055(5) 0.126(7) 0.052(5) -0.032(4) -0.036(4)
C5G_10 0.034(4) 0.095(7) 0.168(9) 0.080(7) -0.016(5) -0.027(4)
C6G_10 0.024(3) 0.078(6) 0.132(7) 0.071(5) 0.005(4) -0.006(3)
C1X 0.088(12) 0.052(12) 0.061(7) 0.025(7) -0.001(7) 0.017(9)
O1B 0.15(2) 0.059(10) 0.063(7) 0.024(7) 0.010(11) 0.026(13)
C1B 0.21(2) 0.072(9) 0.072(11) 0.025(7) 0.000(12) 0.053(10)
O2B 0.133(14) 0.049(10) 0.075(9) 0.024(7) 0.006(9) 0.000(9)
C2B 0.176(14) 0.068(9) 0.094(9) 0.024(7) 0.011(8) 0.071(10)
C3B 0.124(10) 0.120(16) 0.101(10) 0.010(10) 0.005(9) 0.067(11)
C02O 0.21(2) 0.020(8) 0.093(9) 0.026(6) -0.083(11) -0.020(8)
O1A 0.103(9) 0.038(6) 0.048(6) 0.000(4) -0.014(5) 0.001(6)
C1A 0.073(7) 0.023(4) 0.039(5) 0.011(3) -0.011(4) 0.014(4)
O2A 0.064(5) 0.018(4) 0.038(4) 0.010(3) -0.006(3) 0.012(3)
C2A 0.101(6) 0.017(4) 0.025(4) 0.012(3) -0.007(4) 0.014(3)
C3A 0.068(5) 0.033(4) 0.172(8) 0.015(4) 0.033(5) 0.000(3)
C4A 0.088(8) 0.024(6) 0.098(6) 0.003(5) -0.004(5) 0.006(5)
C5A 0.217(17) 0.098(12) 0.146(9) 0.003(8) 0.071(10) 0.004(11)

loop_
_atom_type_symbol
_atom_type_description
_atom_type_scat_dispersion_real
_atom_type_scat_dispersion_imag
_atom_type_scat_source
C C 0.0192 0.0096 'International Tables Vol C Tables 4.2.6.8 and 6.1.1.4'
H H 0.0000 0.0000 'International Tables Vol C Tables 4.2.6.8 and 6.1.1.4'
O O 0.0517 0.0336 'International Tables Vol C Tables 4.2.6.8 and 6.1.1.4'
F F 0.0755 0.0553 'International Tables Vol C Tables 4.2.6.8 and 6.1.1.4'
Si Si 0.2590 0.3365 'International Tables Vol C Tables 4.2.6.8 and 6.1.1.4'
P P 0.2993 0.4410 'International Tables Vol C Tables 4.2.6.8 and 6.1.1.4'
S S 0.3360 0.5650 'International Tables Vol C Tables 4.2.6.8 and 6.1.1.4'
Ru Ru 0.0670 3.3390 'International Tables Vol C Tables 4.2.6.8 and 6.1.1.4'

loop_
_geom_angle_atom_site_label_1
_geom_angle_atom_site_label_2
_geom_angle_atom_site_label_3
_geom_angle
C0H Ru01 C0D 179.1(2)
C0H Ru01 P4 92.40(17)
C0D Ru01 P4 88.12(15)
C0H Ru01 P3 91.92(17)
C0D Ru01 P3 87.57(15)
P4 Ru01 P3 175.66(5)
C0H Ru01 P5 89.46(16)
C0D Ru01 P5 89.93(16)
P4 Ru01 P5 82.40(6)
P3 Ru01 P5 98.07(6)
C0H Ru01 P2 89.80(16)
C0D Ru01 P2 90.82(16)
P4 Ru01 P2 97.07(5)
P3 Ru01 P2 82.51(5)
P5 Ru01 P2 179.07(6)
C1G_7 P2 C0E 101.8(2)
C1G_7 P2 C1G_8 99.22(17)
C0E P2 C1G_8 102.0(2)
C1G_7 P2 Ru01 120.93(13)
C0E P2 Ru01 105.73(17)
C1G_8 P2 Ru01 123.83(12)
C00J P3 C1G_5 102.6(2)
C00J P3 C1G_6 102.5(2)
C1G_5 P3 C1G_6 103.41(19)
C00J P3 Ru01 105.16(18)
C1G_5 P3 Ru01 118.73(15)
C1G_6 P3 Ru01 121.66(14)
C01N P4 C1G_9 102.8(3)
C01N P4 C1G_10 103.9(3)
C1G_9 P4 C1G_10 103.5(2)
C01N P4 Ru01 105.4(3)
C1G_9 P4 Ru01 121.16(15)
C1G_10 P4 Ru01 117.88(14)
C01Q P5 C1G_3 102.5(3)
C01Q P5 C1G_4 102.0(3)
C1G_3 P5 C1G_4 100.6(3)
C01Q P5 Ru01 105.8(3)
C1G_3 P5 Ru01 119.56(15)
C1G_4 P5 Ru01 123.31(16)
C01P S06 C00I 92.2(3)
F2S P7 F2E 87.6(8)
F2S P7 F0T 177.7(8)
F2E P7 F0T 92.1(5)
F2S P7 F2F 92.0(8)
F2E P7 F2F 179.5(5)
F0T P7 F2F 88.4(5)
F2S P7 F20 89.7(7)
F2E P7 F20 85.6(6)
F0T P7 F20 92.5(4)
F2F P7 F20 94.1(6)
F2S P7 F2M 91.9(7)
F2E P7 F2M 98.0(7)
F0T P7 F2M 85.9(5)
F2F P7 F2M 82.3(6)
F20 P7 F2M 176.0(5)
C2B Si08 C3B 67.5(8)
C3A Si08 C2A 110.0(4)
C3A Si08 C4A 101.5(5)
C2A Si08 C4A 101.3(5)
C3A Si08 C5A 93.4(7)
C2A Si08 C5A 103.9(8)
C4A Si08 C5A 144.1(9)
C0D C00B C00I 178.3(6)
C00B C0D Ru01 179.7(6)
C00J C0E P2 106.7(3)
C00J C0E H0EA 110.4
P2 C0E H0EA 110.4
C00J C0E H0EB 110.4
P2 C0E H0EB 110.4
H0EA C0E H0EB 108.6
C00V C0H Ru01 179.4(5)
C00Q C00I C00B 129.5(6)
C00Q C00I S06 110.3(4)
C00B C00I S06 120.2(5)
C0E C00J P3 107.8(3)
C0E C00J H00A 110.1
P3 C00J H00A 110.1
C0E C00J H00B 110.1
P3 C00J H00B 110.1
H00A C00J H00B 108.5
C00V C00N C1G_2 120.6(5)
C00V C00N C1G_1 119.6(5)
C1G_2 C00N C1G_1 119.9(5)
C00I C00Q C01G 113.8(6)
C00I C00Q H00Q 123.1
C01G C00Q H00Q 123.1
C0H C00V C00N 177.7(6)
C01P C01G C00Q 111.4(6)
C01P C01G H01G 124.3
C00Q C01G H01G 124.3
C01Q C01N P4 107.7(4)
C01Q C01N H01A 110.2
P4 C01N H01A 110.2
C01Q C01N H01B 110.2
P4 C01N H01B 110.2
H01A C01N H01B 108.5
C01G C01P C02O 129.7(8)
C01G C01P C1X 129.0(9)
C01G C01P S06 112.2(5)
C02O C01P S06 118.1(7)
C1X C01P S06 117.7(9)
C01N C01Q P5 107.6(5)
C01N C01Q H01C 110.2
P5 C01Q H01C 110.2
C01N C01Q H01D 110.2
P5 C01Q H01D 110.2
H01C C01Q H01D 108.5
C2G_1 C1G_1 C6G_1 120.0
C2G_1 C1G_1 C00N 120.5(4)
C6G_1 C1G_1 C00N 119.5(4)
C3G_1 C2G_1 C1G_1 120.0
C3G_1 C2G_1 H2G_1 120.0
C1G_1 C2G_1 H2G_1 120.0
C4G_1 C3G_1 C2G_1 120.0
C4G_1 C3G_1 H3G_1 120.0
C2G_1 C3G_1 H3G_1 120.0
C3G_1 C4G_1 C5G_1 120.0
C3G_1 C4G_1 H4G_1 120.0
C5G_1 C4G_1 H4G_1 120.0
C6G_1 C5G_1 C4G_1 120.0
C6G_1 C5G_1 H5G_1 120.0
C4G_1 C5G_1 H5G_1 120.0
C5G_1 C6G_1 C1G_1 120.0
C5G_1 C6G_1 H6G_1 120.0
C1G_1 C6G_1 H6G_1 120.0
C2G_2 C1G_2 C6G_2 120.0
C2G_2 C1G_2 C00N 121.0(3)
C6G_2 C1G_2 C00N 118.9(3)
C3G_2 C2G_2 C1G_2 120.0
C3G_2 C2G_2 H2G_2 120.0
C1G_2 C2G_2 H2G_2 120.0
C2G_2 C3G_2 C4G_2 120.0
C2G_2 C3G_2 H3G_2 120.0
C4G_2 C3G_2 H3G_2 120.0
C5G_2 C4G_2 C3G_2 120.0
C5G_2 C4G_2 H4G_2 120.0
C3G_2 C4G_2 H4G_2 120.0
C4G_2 C5G_2 C6G_2 120.0
C4G_2 C5G_2 H5G_2 120.0
C6G_2 C5G_2 H5G_2 120.0
C5G_2 C6G_2 C1G_2 120.0
C5G_2 C6G_2 H6G_2 120.0
C1G_2 C6G_2 H6G_2 120.0
C2G_3 C1G_3 C6G_3 120.0
C2G_3 C1G_3 P5 120.0(3)
C6G_3 C1G_3 P5 119.9(3)
C1G_3 C2G_3 C3G_3 120.0
C1G_3 C2G_3 H2G_3 120.0
C3G_3 C2G_3 H2G_3 120.0
C2G_3 C3G_3 C4G_3 120.0
C2G_3 C3G_3 H3G_3 120.0
C4G_3 C3G_3 H3G_3 120.0
C5G_3 C4G_3 C3G_3 120.0
C5G_3 C4G_3 H4G_3 120.0
C3G_3 C4G_3 H4G_3 120.0
C4G_3 C5G_3 C6G_3 120.0
C4G_3 C5G_3 H5G_3 120.0
C6G_3 C5G_3 H5G_3 120.0
C5G_3 C6G_3 C1G_3 120.0
C5G_3 C6G_3 H6G_3 120.0
C1G_3 C6G_3 H6G_3 120.0
C2G_4 C1G_4 C6G_4 120.0
C2G_4 C1G_4 P5 118.9(2)
C6G_4 C1G_4 P5 120.9(2)
C3G_4 C2G_4 C1G_4 120.0
C3G_4 C2G_4 H2G_4 120.0
C1G_4 C2G_4 H2G_4 120.0
C2G_4 C3G_4 C4G_4 120.0
C2G_4 C3G_4 H3G_4 120.0
C4G_4 C3G_4 H3G_4 120.0
C5G_4 C4G_4 C3G_4 120.0
C5G_4 C4G_4 H4G_4 120.0
C3G_4 C4G_4 H4G_4 120.0
C4G_4 C5G_4 C6G_4 120.0
C4G_4 C5G_4 H5G_4 120.0
C6G_4 C5G_4 H5G_4 120.0
C5G_4 C6G_4 C1G_4 120.0
C5G_4 C6G_4 H6G_4 120.0
C1G_4 C6G_4 H6G_4 120.0
C2G_5 C1G_5 C6G_5 120.0
C2G_5 C1G_5 P3 120.9(2)
C6G_5 C1G_5 P3 119.0(2)
C3G_5 C2G_5 C1G_5 120.0
C3G_5 C2G_5 H2G_5 120.0
C1G_5 C2G_5 H2G_5 120.0
C2G_5 C3G_5 C4G_5 120.0
C2G_5 C3G_5 H3G_5 120.0
C4G_5 C3G_5 H3G_5 120.0
C5G_5 C4G_5 C3G_5 120.0
C5G_5 C4G_5 H4G_5 120.0
C3G_5 C4G_5 H4G_5 120.0
C6G_5 C5G_5 C4G_5 120.0
C6G_5 C5G_5 H5G_5 120.0
C4G_5 C5G_5 H5G_5 120.0
C5G_5 C6G_5 C1G_5 120.0
C5G_5 C6G_5 H6G_5 120.0
C1G_5 C6G_5 H6G_5 120.0
C2G_6 C1G_6 C6G_6 120.0
C2G_6 C1G_6 P3 120.5(2)
C6G_6 C1G_6 P3 119.3(2)
C3G_6 C2G_6 C1G_6 120.0
C3G_6 C2G_6 H2G_6 120.0
C1G_6 C2G_6 H2G_6 120.0
C4G_6 C3G_6 C2G_6 120.0
C4G_6 C3G_6 H3G_6 120.0
C2G_6 C3G_6 H3G_6 120.0
C5G_6 C4G_6 C3G_6 120.0
C5G_6 C4G_6 H4G_6 120.0
C3G_6 C4G_6 H4G_6 120.0
C4G_6 C5G_6 C6G_6 120.0
C4G_6 C5G_6 H5G_6 120.0
C6G_6 C5G_6 H5G_6 120.0
C5G_6 C6G_6 C1G_6 120.0
C5G_6 C6G_6 H6G_6 120.0
C1G_6 C6G_6 H6G_6 120.0
C2G_7 C1G_7 C6G_7 120.0
C2G_7 C1G_7 P2 119.5(2)
C6G_7 C1G_7 P2 120.4(2)
C3G_7 C2G_7 C1G_7 120.0
C3G_7 C2G_7 H2G_7 120.0
C1G_7 C2G_7 H2G_7 120.0
C4G_7 C3G_7 C2G_7 120.0
C4G_7 C3G_7 H3G_7 120.0
C2G_7 C3G_7 H3G_7 120.0
C3G_7 C4G_7 C5G_7 120.0
C3G_7 C4G_7 H4G_7 120.0
C5G_7 C4G_7 H4G_7 120.0
C6G_7 C5G_7 C4G_7 120.0
C6G_7 C5G_7 H5G_7 120.0
C4G_7 C5G_7 H5G_7 120.0
C5G_7 C6G_7 C1G_7 120.0
C5G_7 C6G_7 H6G_7 120.0
C1G_7 C6G_7 H6G_7 120.0
C2G_8 C1G_8 C6G_8 120.0
C2G_8 C1G_8 P2 118.23(18)
C6G_8 C1G_8 P2 121.67(18)
C3G_8 C2G_8 C1G_8 120.0
C3G_8 C2G_8 H2G_8 120.0
C1G_8 C2G_8 H2G_8 120.0
C2G_8 C3G_8 C4G_8 120.0
C2G_8 C3G_8 H3G_8 120.0
C4G_8 C3G_8 H3G_8 120.0
C3G_8 C4G_8 C5G_8 120.0
C3G_8 C4G_8 H4G_8 120.0
C5G_8 C4G_8 H4G_8 120.0
C6G_8 C5G_8 C4G_8 120.0
C6G_8 C5G_8 H5G_8 120.0
C4G_8 C5G_8 H5G_8 120.0
C5G_8 C6G_8 C1G_8 120.0
C5G_8 C6G_8 H6G_8 120.0
C1G_8 C6G_8 H6G_8 120.0
C2G_9 C1G_9 C6G_9 120.0
C2G_9 C1G_9 P4 120.2(3)
C6G_9 C1G_9 P4 119.8(3)
C3G_9 C2G_9 C1G_9 120.0
C3G_9 C2G_9 H2G_9 120.0
C1G_9 C2G_9 H2G_9 120.0
C2G_9 C3G_9 C4G_9 120.0
C2G_9 C3G_9 H3G_9 120.0
C4G_9 C3G_9 H3G_9 120.0
C5G_9 C4G_9 C3G_9 120.0
C5G_9 C4G_9 H4G_9 120.0
C3G_9 C4G_9 H4G_9 120.0
C4G_9 C5G_9 C6G_9 120.0
C4G_9 C5G_9 H5G_9 120.0
C6G_9 C5G_9 H5G_9 120.0
C5G_9 C6G_9 C1G_9 120.0
C5G_9 C6G_9 H6G_9 120.0
C1G_9 C6G_9 H6G_9 120.0
C2G_10 C1G_10 C6G_10 120.0
C2G_10 C1G_10 P4 118.3(2)
C6G_10 C1G_10 P4 121.7(2)
C3G_10 C2G_10 C1G_10 120.0
C3G_10 C2G_10 H2G_10 120.0
C1G_10 C2G_10 H2G_10 120.0
C2G_10 C3G_10 C4G_10 120.0
C2G_10 C3G_10 H3G_10 120.0
C4G_10 C3G_10 H3G_10 120.0
C5G_10 C4G_10 C3G_10 120.0
C5G_10 C4G_10 H4G_10 120.0
C3G_10 C4G_10 H4G_10 120.0
C4G_10 C5G_10 C6G_10 120.0
C4G_10 C5G_10 H5G_10 120.0
C6G_10 C5G_10 H5G_10 120.0
C5G_10 C6G_10 C1G_10 120.0
C5G_10 C6G_10 H6G_10 120.0
C1G_10 C6G_10 H6G_10 120.0
O1B C1X O2B 101(2)
O1B C1X C01P 109(2)
O2B C1X C01P 100.6(16)
O2B C1B C2B 115.2(18)
O2B C1B H1A 109.1
C2B C1B H1A 112.1
O2B C1B H1B 108.0
C2B C1B H1B 104.3
H1A C1B H1B 107.7
C1B O2B C1X 120.6(19)
C1B C2B Si08 106.7(16)
C1B C2B C3B 105.0(17)
Si08 C2B C3B 57.4(8)
C1B C2B H2A 110.8
Si08 C2B H2A 109.5
C3B C2B H2A 144.2
C1B C2B H2B 112.2
Si08 C2B H2B 109.9
C3B C2B H2B 57.4
H2A C2B H2B 107.8
Si08 C3B C2B 55.1(7)
Si08 C3B H3A 109.5
C2B C3B H3A 79.6
Si08 C3B H3B 109.5
C2B C3B H3B 164.5
H3A C3B H3B 109.5
Si08 C3B H3C 109.5
C2B C3B H3C 77.8
H3A C3B H3C 109.5
H3B C3B H3C 109.5
O1A C02O C01P 126.0(16)
O1A C02O O2A 109.9(14)
C01P C02O O2A 110.0(12)
O2A C1A C2A 109.6(7)
O2A C1A H1X 109.3
C2A C1A H1X 109.6
O2A C1A H1Y 110.1
C2A C1A H1Y 110.1
H1X C1A H1Y 108.2
C1A O2A C02O 117.5(8)
C1A C2A Si08 113.6(7)
C1A C2A H2U 109.1
Si08 C2A H2U 108.9
C1A C2A H2V 108.6
Si08 C2A H2V 108.7
H2U C2A H2V 107.7
Si08 C3A H3X 109.5
Si08 C3A H3Y 109.5
H3X C3A H3Y 109.5
Si08 C3A H3Z 109.5
H3X C3A H3Z 109.5
H3Y C3A H3Z 109.5
Si08 C4A H4A 109.5
Si08 C4A H4B 109.5
H4A C4A H4B 109.5
Si08 C4A H4C 109.5
H4A C4A H4C 109.5
H4B C4A H4C 109.5
Si08 C5A H5A 109.5
Si08 C5A H5B 109.5
H5A C5A H5B 109.5
Si08 C5A H5C 109.5
H5A C5A H5C 109.5
H5B C5A H5C 109.5

loop_
_geom_bond_atom_site_label_1
_geom_bond_atom_site_label_2
_geom_bond_distance
Ru01 C0H 1.932(6)
Ru01 C0D 2.081(6)
Ru01 P4 2.3968(15)
Ru01 P3 2.3982(14)
Ru01 P5 2.4139(16)
Ru01 P2 2.4159(14)
P2 C1G_7 1.841(3)
P2 C0E 1.842(5)
P2 C1G_8 1.852(3)
F2F P7 1.523(9)
P3 C00J 1.827(5)
P3 C1G_5 1.846(3)
P3 C1G_6 1.856(3)
P4 C01N 1.819(7)
P4 C1G_9 1.821(4)
P4 C1G_10 1.841(3)
P5 C01Q 1.820(8)
P5 C1G_3 1.825(4)
P5 C1G_4 1.863(4)
S06 C01P 1.704(6)
S06 C00I 1.721(6)
P7 F2S 1.500(6)
P7 F2E 1.516(9)
P7 F0T 1.524(5)
P7 F20 1.528(7)
P7 F2M 1.570(9)
Si08 C2B 1.781(15)
Si08 C3A 1.807(8)
Si08 C3B 1.83(2)
Si08 C2A 1.833(10)
Si08 C4A 1.946(14)
Si08 C5A 2.08(2)
C00B C0D 1.197(8)
C00B C00I 1.435(8)
C0E C00J 1.516(8)
C0E H0EA 0.9900
C0E H0EB 0.9900
C0H C00V 1.261(8)
C00I C00Q 1.371(9)
C00J H00A 0.9900
C00J H00B 0.9900
C00N C00V 1.365(8)
C00N C1G_2 1.477(7)
C00N C1G_1 1.482(7)
C00Q C01G 1.414(9)
C00Q H00Q 0.9500
C01G C01P 1.372(9)
C01G H01G 0.9500
C01N C01Q 1.520(11)
C01N H01A 0.9900
C01N H01B 0.9900
C01P C02O 1.404(19)
C01P C1X 1.59(3)
C01Q H01C 0.9900
C01Q H01D 0.9900
C1G_1 C2G_1 1.3900
C1G_1 C6G_1 1.3900
C2G_1 C3G_1 1.3900
C2G_1 H2G_1 0.9500
C3G_1 C4G_1 1.3900
C3G_1 H3G_1 0.9500
C4G_1 C5G_1 1.3900
C4G_1 H4G_1 0.9500
C5G_1 C6G_1 1.3900
C5G_1 H5G_1 0.9500
C6G_1 H6G_1 0.9500
C1G_2 C2G_2 1.3900
C1G_2 C6G_2 1.3900
C2G_2 C3G_2 1.3900
C2G_2 H2G_2 0.9500
C3G_2 C4G_2 1.3900
C3G_2 H3G_2 0.9500
C4G_2 C5G_2 1.3900
C4G_2 H4G_2 0.9500
C5G_2 C6G_2 1.3900
C5G_2 H5G_2 0.9500
C6G_2 H6G_2 0.9500
C1G_3 C2G_3 1.3900
C1G_3 C6G_3 1.3900
C2G_3 C3G_3 1.3900
C2G_3 H2G_3 0.9500
C3G_3 C4G_3 1.3900
C3G_3 H3G_3 0.9500
C4G_3 C5G_3 1.3900
C4G_3 H4G_3 0.9500
C5G_3 C6G_3 1.3900
C5G_3 H5G_3 0.9500
C6G_3 H6G_3 0.9500
C1G_4 C2G_4 1.3900
C1G_4 C6G_4 1.3900
C2G_4 C3G_4 1.3900
C2G_4 H2G_4 0.9500
C3G_4 C4G_4 1.3900
C3G_4 H3G_4 0.9500
C4G_4 C5G_4 1.3900
C4G_4 H4G_4 0.9500
C5G_4 C6G_4 1.3900
C5G_4 H5G_4 0.9500
C6G_4 H6G_4 0.9500
C1G_5 C2G_5 1.3900
C1G_5 C6G_5 1.3900
C2G_5 C3G_5 1.3900
C2G_5 H2G_5 0.9500
C3G_5 C4G_5 1.3900
C3G_5 H3G_5 0.9500
C4G_5 C5G_5 1.3900
C4G_5 H4G_5 0.9500
C5G_5 C6G_5 1.3900
C5G_5 H5G_5 0.9500
C6G_5 H6G_5 0.9500
C1G_6 C2G_6 1.3900
C1G_6 C6G_6 1.3900
C2G_6 C3G_6 1.3900
C2G_6 H2G_6 0.9500
C3G_6 C4G_6 1.3900
C3G_6 H3G_6 0.9500
C4G_6 C5G_6 1.3900
C4G_6 H4G_6 0.9500
C5G_6 C6G_6 1.3900
C5G_6 H5G_6 0.9500
C6G_6 H6G_6 0.9500
C1G_7 C2G_7 1.3900
C1G_7 C6G_7 1.3900
C2G_7 C3G_7 1.3900
C2G_7 H2G_7 0.9500
C3G_7 C4G_7 1.3900
C3G_7 H3G_7 0.9500
C4G_7 C5G_7 1.3900
C4G_7 H4G_7 0.9500
C5G_7 C6G_7 1.3900
C5G_7 H5G_7 0.9500
C6G_7 H6G_7 0.9500
C1G_8 C2G_8 1.3900
C1G_8 C6G_8 1.3900
C2G_8 C3G_8 1.3900
C2G_8 H2G_8 0.9500
C3G_8 C4G_8 1.3900
C3G_8 H3G_8 0.9500
C4G_8 C5G_8 1.3900
C4G_8 H4G_8 0.9500
C5G_8 C6G_8 1.3900
C5G_8 H5G_8 0.9500
C6G_8 H6G_8 0.9500
C1G_9 C2G_9 1.3900
C1G_9 C6G_9 1.3900
C2G_9 C3G_9 1.3900
C2G_9 H2G_9 0.9500
C3G_9 C4G_9 1.3900
C3G_9 H3G_9 0.9500
C4G_9 C5G_9 1.3900
C4G_9 H4G_9 0.9500
C5G_9 C6G_9 1.3900
C5G_9 H5G_9 0.9500
C6G_9 H6G_9 0.9500
C1G_10 C2G_10 1.3900
C1G_10 C6G_10 1.3900
C2G_10 C3G_10 1.3900
C2G_10 H2G_10 0.9500
C3G_10 C4G_10 1.3900
C3G_10 H3G_10 0.9500
C4G_10 C5G_10 1.3900
C4G_10 H4G_10 0.9500
C5G_10 C6G_10 1.3900
C5G_10 H5G_10 0.9500
C6G_10 H6G_10 0.9500
C1X O1B 1.296(18)
C1X O2B 1.499(18)
C1B O2B 1.459(16)
C1B C2B 1.584(19)
C1B H1A 0.9700
C1B H1B 0.9700
C2B C3B 2.005(18)
C2B H2A 0.9700
C2B H2B 0.9700
C3B H3A 0.9800
C3B H3B 0.9800
C3B H3C 0.9800
C02O O1A 1.289(15)
C02O O2A 1.487(15)
C1A O2A 1.466(8)
C1A C2A 1.533(10)
C1A H1X 0.9700
C1A H1Y 0.9699
C2A H2U 0.9700
C2A H2V 0.9700
C3A H3X 0.9800
C3A H3Y 0.9800
C3A H3Z 0.9800
C4A H4A 0.9800
C4A H4B 0.9800
C4A H4C 0.9800
C5A H5A 0.9800
C5A H5B 0.9800
C5A H5C 0.9800

loop_
_geom_torsion_atom_site_label_1
_geom_torsion_atom_site_label_2
_geom_torsion_atom_site_label_3
_geom_torsion_atom_site_label_4
_geom_torsion
C1G_7 P2 C0E C00J -172.7(3)
C1G_8 P2 C0E C00J 85.1(3)
Ru01 P2 C0E C00J -45.5(3)
C01P S06 C00I C00Q -1.1(5)
C01P S06 C00I C00B 177.2(5)
P2 C0E C00J P3 62.5(4)
C1G_5 P3 C00J C0E 75.0(4)
C1G_6 P3 C00J C0E -178.0(3)
Ru01 P3 C00J C0E -49.8(4)
C00B C00I C00Q C01G -177.2(6)
S06 C00I C00Q C01G 0.9(7)
C00I C00Q C01G C01P -0.2(9)
C1G_9 P4 C01N C01Q -176.7(5)
C1G_10 P4 C01N C01Q 75.7(5)
Ru01 P4 C01N C01Q -48.9(5)
C00Q C01G C01P C02O -179.4(16)
C00Q C01G C01P C1X 166.7(13)
C00Q C01G C01P S06 -0.7(8)
C00I S06 C01P C01G 1.1(6)
C00I S06 C01P C02O 180.0(14)
C00I S06 C01P C1X -167.9(12)
P4 C01N C01Q P5 61.7(6)
C1G_3 P5 C01Q C01N -171.0(5)
C1G_4 P5 C01Q C01N 85.1(5)
Ru01 P5 C01Q C01N -45.0(5)
C00V C00N C1G_1 C2G_1 -145.9(5)
C1G_2 C00N C1G_1 C2G_1 34.4(6)
C00V C00N C1G_1 C6G_1 34.5(7)
C1G_2 C00N C1G_1 C6G_1 -145.3(4)
C6G_1 C1G_1 C2G_1 C3G_1 0.0
C00N C1G_1 C2G_1 C3G_1 -179.6(4)
C1G_1 C2G_1 C3G_1 C4G_1 0.0
C2G_1 C3G_1 C4G_1 C5G_1 0.0
C3G_1 C4G_1 C5G_1 C6G_1 0.0
C4G_1 C5G_1 C6G_1 C1G_1 0.0
C2G_1 C1G_1 C6G_1 C5G_1 0.0
C00N C1G_1 C6G_1 C5G_1 179.6(4)
C00V C00N C1G_2 C2G_2 -148.5(5)
C1G_1 C00N C1G_2 C2G_2 31.3(7)
C00V C00N C1G_2 C6G_2 27.3(7)
C1G_1 C00N C1G_2 C6G_2 -152.9(4)
C6G_2 C1G_2 C2G_2 C3G_2 0.0
C00N C1G_2 C2G_2 C3G_2 175.7(5)
C1G_2 C2G_2 C3G_2 C4G_2 0.0
C2G_2 C3G_2 C4G_2 C5G_2 0.0
C3G_2 C4G_2 C5G_2 C6G_2 0.0
C4G_2 C5G_2 C6G_2 C1G_2 0.0
C2G_2 C1G_2 C6G_2 C5G_2 0.0
C00N C1G_2 C6G_2 C5G_2 -175.8(5)
C01Q P5 C1G_3 C2G_3 46.3(4)
C1G_4 P5 C1G_3 C2G_3 151.3(3)
Ru01 P5 C1G_3 C2G_3 -70.2(3)
C01Q P5 C1G_3 C6G_3 -138.6(3)
C1G_4 P5 C1G_3 C6G_3 -33.6(3)
Ru01 P5 C1G_3 C6G_3 104.9(3)
C6G_3 C1G_3 C2G_3 C3G_3 0.0
P5 C1G_3 C2G_3 C3G_3 175.1(3)
C1G_3 C2G_3 C3G_3 C4G_3 0.0
C2G_3 C3G_3 C4G_3 C5G_3 0.0
C3G_3 C4G_3 C5G_3 C6G_3 0.0
C4G_3 C5G_3 C6G_3 C1G_3 0.0
C2G_3 C1G_3 C6G_3 C5G_3 0.0
P5 C1G_3 C6G_3 C5G_3 -175.1(3)
C01Q P5 C1G_4 C2G_4 38.0(4)
C1G_3 P5 C1G_4 C2G_4 -67.4(4)
Ru01 P5 C1G_4 C2G_4 156.3(3)
C01Q P5 C1G_4 C6G_4 -147.7(4)
C1G_3 P5 C1G_4 C6G_4 107.0(4)
Ru01 P5 C1G_4 C6G_4 -29.4(5)
C6G_4 C1G_4 C2G_4 C3G_4 0.0
P5 C1G_4 C2G_4 C3G_4 174.4(4)
C1G_4 C2G_4 C3G_4 C4G_4 0.0
C2G_4 C3G_4 C4G_4 C5G_4 0.0
C3G_4 C4G_4 C5G_4 C6G_4 0.0
C4G_4 C5G_4 C6G_4 C1G_4 0.0
C2G_4 C1G_4 C6G_4 C5G_4 0.0
P5 C1G_4 C6G_4 C5G_4 -174.3(4)
C00J P3 C1G_5 C2G_5 20.1(3)
C1G_6 P3 C1G_5 C2G_5 -86.3(3)
Ru01 P3 C1G_5 C2G_5 135.5(2)
C00J P3 C1G_5 C6G_5 -164.0(3)
C1G_6 P3 C1G_5 C6G_5 89.6(3)
Ru01 P3 C1G_5 C6G_5 -48.6(3)
C6G_5 C1G_5 C2G_5 C3G_5 0.0
P3 C1G_5 C2G_5 C3G_5 175.8(3)
C1G_5 C2G_5 C3G_5 C4G_5 0.0
C2G_5 C3G_5 C4G_5 C5G_5 0.0
C3G_5 C4G_5 C5G_5 C6G_5 0.0
C4G_5 C5G_5 C6G_5 C1G_5 0.0
C2G_5 C1G_5 C6G_5 C5G_5 0.0
P3 C1G_5 C6G_5 C5G_5 -175.9(3)
C00J P3 C1G_6 C2G_6 -139.1(3)
C1G_5 P3 C1G_6 C2G_6 -32.7(3)
Ru01 P3 C1G_6 C2G_6 104.0(2)
C00J P3 C1G_6 C6G_6 45.2(3)
C1G_5 P3 C1G_6 C6G_6 151.6(2)
Ru01 P3 C1G_6 C6G_6 -71.7(3)
C6G_6 C1G_6 C2G_6 C3G_6 0.0
P3 C1G_6 C2G_6 C3G_6 -175.6(3)
C1G_6 C2G_6 C3G_6 C4G_6 0.0
C2G_6 C3G_6 C4G_6 C5G_6 0.0
C3G_6 C4G_6 C5G_6 C6G_6 0.0
C4G_6 C5G_6 C6G_6 C1G_6 0.0
C2G_6 C1G_6 C6G_6 C5G_6 0.0
P3 C1G_6 C6G_6 C5G_6 175.7(3)
C0E P2 C1G_7 C2G_7 51.0(3)
C1G_8 P2 C1G_7 C2G_7 155.4(2)
Ru01 P2 C1G_7 C2G_7 -65.6(2)
C0E P2 C1G_7 C6G_7 -132.0(3)
C1G_8 P2 C1G_7 C6G_7 -27.6(2)
Ru01 P2 C1G_7 C6G_7 111.4(2)
C6G_7 C1G_7 C2G_7 C3G_7 0.0
P2 C1G_7 C2G_7 C3G_7 177.0(3)
C1G_7 C2G_7 C3G_7 C4G_7 0.0
C2G_7 C3G_7 C4G_7 C5G_7 0.0
C3G_7 C4G_7 C5G_7 C6G_7 0.0
C4G_7 C5G_7 C6G_7 C1G_7 0.0
C2G_7 C1G_7 C6G_7 C5G_7 0.0
P2 C1G_7 C6G_7 C5G_7 -177.0(3)
C1G_7 P2 C1G_8 C2G_8 -59.8(2)
C0E P2 C1G_8 C2G_8 44.4(3)
Ru01 P2 C1G_8 C2G_8 162.79(16)
C1G_7 P2 C1G_8 C6G_8 116.6(2)
C0E P2 C1G_8 C6G_8 -139.2(3)
Ru01 P2 C1G_8 C6G_8 -20.8(3)
C6G_8 C1G_8 C2G_8 C3G_8 0.0
P2 C1G_8 C2G_8 C3G_8 176.5(3)
C1G_8 C2G_8 C3G_8 C4G_8 0.0
C2G_8 C3G_8 C4G_8 C5G_8 0.0
C3G_8 C4G_8 C5G_8 C6G_8 0.0
C4G_8 C5G_8 C6G_8 C1G_8 0.0
C2G_8 C1G_8 C6G_8 C5G_8 0.0
P2 C1G_8 C6G_8 C5G_8 -176.4(3)
C01N P4 C1G_9 C2G_9 -143.5(3)
C1G_10 P4 C1G_9 C2G_9 -35.5(3)
Ru01 P4 C1G_9 C2G_9 99.5(3)
C01N P4 C1G_9 C6G_9 38.9(3)
C1G_10 P4 C1G_9 C6G_9 146.9(2)
Ru01 P4 C1G_9 C6G_9 -78.2(3)
C6G_9 C1G_9 C2G_9 C3G_9 0.0
P4 C1G_9 C2G_9 C3G_9 -177.6(3)
C1G_9 C2G_9 C3G_9 C4G_9 0.0
C2G_9 C3G_9 C4G_9 C5G_9 0.0
C3G_9 C4G_9 C5G_9 C6G_9 0.0
C4G_9 C5G_9 C6G_9 C1G_9 0.0
C2G_9 C1G_9 C6G_9 C5G_9 0.0
P4 C1G_9 C6G_9 C5G_9 177.6(3)
C01N P4 C1G_10 C2G_10 -160.0(3)
C1G_9 P4 C1G_10 C2G_10 92.9(3)
Ru01 P4 C1G_10 C2G_10 -43.8(3)
C01N P4 C1G_10 C6G_10 19.9(4)
C1G_9 P4 C1G_10 C6G_10 -87.2(3)
Ru01 P4 C1G_10 C6G_10 136.0(2)
C6G_10 C1G_10 C2G_10 C3G_10 0.0
P4 C1G_10 C2G_10 C3G_10 179.9(4)
C1G_10 C2G_10 C3G_10 C4G_10 0.0
C2G_10 C3G_10 C4G_10 C5G_10 0.0
C3G_10 C4G_10 C5G_10 C6G_10 0.0
C4G_10 C5G_10 C6G_10 C1G_10 0.0
C2G_10 C1G_10 C6G_10 C5G_10 0.0
P4 C1G_10 C6G_10 C5G_10 -179.9(4)
C01G C01P C1X O1B 152.0(16)
S06 C01P C1X O1B -41(2)
C01G C01P C1X O2B 46(2)
S06 C01P C1X O2B -146.8(11)
C2B C1B O2B C1X 167(2)
O1B C1X O2B C1B 53(3)
C01P C1X O2B C1B 164.7(18)
O2B C1B C2B Si08 -67(2)
O2B C1B C2B C3B -7(3)
C3B Si08 C2B C1B 97.5(18)
C01G C01P C02O O1A -159.0(17)
S06 C01P C02O O1A 22(3)
C01G C01P C02O O2A -24(3)
S06 C01P C02O O2A 157.7(10)
C2A C1A O2A C02O -171.2(14)
O1A C02O O2A C1A -25(3)
C01P C02O O2A C1A -167.5(12)
O2A C1A C2A Si08 63.4(10)
C3A Si08 C2A C1A 163.9(6)
C4A Si08 C2A C1A -89.3(7)
C5A Si08 C2A C1A 64.9(9)
